data_7020151
loop_
_publ_author_name
'Huang, Sheng-Li'
'Weng, Lin-Hong'
'Jin, Guo-Xin'

_publ_section_title
;
 Bottom-up synthesis of coordination polymers based on carborane backbones
 and Cu2(CO2)4 paddle-wheel: ligand metathesis with metallotecons.
;
_journal_issue 38
_journal_name_full 'Dalton transactions (Cambridge, England : 2003)'
_journal_page_first 11657
_journal_page_last 11662
_journal_paper_doi 10.1039/c2dt30708a
_journal_volume 41
_journal_year 2012
_chemical_formula_sum 'C10.25 H29.25 B20 Cu2 N0.75 O10.75'
_chemical_formula_weight 678.37
_chemical_name_systematic
;
?
;
_space_group_IT_number 11
_symmetry_cell_setting monoclinic
_symmetry_space_group_name_Hall '-P 2yb'
_symmetry_space_group_name_H-M 'P 1 21/m 1'
_atom_sites_solution_hydrogens geom
_atom_sites_solution_primary direct
_atom_sites_solution_secondary difmap
_audit_creation_method SHELXL-97
_cell_angle_alpha 90.00
_cell_angle_beta 102.077(5)
_cell_angle_gamma 90.00
_cell_formula_units_Z 4
_cell_length_a 12.037(4)
_cell_length_b 18.567(6)
_cell_length_c 17.116(5)
_cell_measurement_reflns_used 2795
_cell_measurement_temperature 173(2)
_cell_measurement_theta_max 27.40
_cell_measurement_theta_min 2.43
_cell_volume 3741(2)
_computing_cell_refinement 'Bruker SAINT'
_computing_data_collection 'Bruker APEX2'
_computing_data_reduction 'Bruker SAINT'
_computing_molecular_graphics 'Bruker SHELXTL'
_computing_publication_material 'Bruker SHELXTL'
_computing_structure_refinement 'SHELXL-97 (Sheldrick, 1997)'
_computing_structure_solution 'SHELXS-97 (Sheldrick, 1990)'
_diffrn_ambient_temperature 173(2)
_diffrn_measured_fraction_theta_full 0.997
_diffrn_measured_fraction_theta_max 0.997
_diffrn_measurement_device_type 'Bruker APEX-II CCD'
_diffrn_measurement_method '\w scans'
_diffrn_radiation_monochromator graphite
_diffrn_radiation_source 'fine-focus sealed tube'
_diffrn_radiation_type MoK\a
_diffrn_radiation_wavelength 0.71073
_diffrn_reflns_av_R_equivalents 0.1077
_diffrn_reflns_av_sigmaI/netI 0.1270
_diffrn_reflns_limit_h_max 13
_diffrn_reflns_limit_h_min -14
_diffrn_reflns_limit_k_max 22
_diffrn_reflns_limit_k_min -22
_diffrn_reflns_limit_l_max 20
_diffrn_reflns_limit_l_min -20
_diffrn_reflns_number 23982
_diffrn_reflns_theta_full 25.00
_diffrn_reflns_theta_max 25.00
_diffrn_reflns_theta_min 1.22
_exptl_absorpt_coefficient_mu 1.176
_exptl_absorpt_correction_T_max 0.9436
_exptl_absorpt_correction_T_min 0.9016
_exptl_absorpt_correction_type multi-scan
_exptl_absorpt_process_details sadabs
_exptl_crystal_colour blue
_exptl_crystal_density_diffrn 1.205
_exptl_crystal_density_method 'not measured'
_exptl_crystal_description prism
_exptl_crystal_F_000 1360
_exptl_crystal_size_max 0.09
_exptl_crystal_size_mid 0.08
_exptl_crystal_size_min 0.05
_platon_squeeze_details
;
;
_refine_diff_density_max 1.489
_refine_diff_density_min -0.434
_refine_diff_density_rms 0.135
_refine_ls_extinction_method none
_refine_ls_goodness_of_fit_ref 0.888
_refine_ls_hydrogen_treatment mixed
_refine_ls_matrix_type full
_refine_ls_number_parameters 452
_refine_ls_number_reflns 6798
_refine_ls_number_restraints 37
_refine_ls_restrained_S_all 0.895
_refine_ls_R_factor_all 0.1436
_refine_ls_R_factor_gt 0.0750
_refine_ls_shift/su_max 0.001
_refine_ls_shift/su_mean 0.000
_refine_ls_structure_factor_coef Fsqd
_refine_ls_weighting_details 'calc w=1/[\s^2^(Fo^2^)+(0.1184P)^2^+0.0000P] where P=(Fo^2^+2Fc^2^)/3'
_refine_ls_weighting_scheme calc
_refine_ls_wR_factor_gt 0.1861
_refine_ls_wR_factor_ref 0.2118
_reflns_number_gt 3154
_reflns_number_total 6798
_reflns_threshold_expression >2sigma(I)
_cod_data_source_file c2dt30708a.txt
_cod_data_source_block mo_00624a_0m
_cod_depositor_comments
;
The following automatic conversions were performed:

'_symmetry_cell_setting' value 'Monoclinic' changed to 'monoclinic'
according to /home/saulius/struct/CIF-dictionaries/cif_core.dic
dictionary named 'cif_core.dic' version 2.4.2 from 2011-04-26.

Automatic conversion script
Id: cif_fix_values 1891 2012-01-12 08:04:46Z andrius 
;
_cod_original_cell_volume 3740(2)
_cod_original_sg_symbol_H-M P2(1)/m
_cod_database_code 7020151

loop_
_symmetry_equiv_pos_as_xyz
'x, y, z'
'-x, y+1/2, -z'
'-x, -y, -z'
'x, -y-1/2, z'

loop_
_atom_site_label
_atom_site_type_symbol
_atom_site_fract_x
_atom_site_fract_y
_atom_site_fract_z
_atom_site_U_iso_or_equiv
_atom_site_adp_type
_atom_site_occupancy
_atom_site_symmetry_multiplicity
_atom_site_calc_flag
_atom_site_refinement_flags
_atom_site_disorder_assembly
_atom_site_disorder_group
Cu1 Cu 0.47887(6) 0.53974(4) 0.06119(4) 0.0280(2) Uani 1 1 d . . .
Cu2 Cu 1.09720(7) 0.46158(5) 0.51344(5) 0.0429(3) Uani 1 1 d . . .
O1 O 0.6390(4) 0.5210(3) 0.1105(3) 0.0552(15) Uani 1 1 d U A .
O2 O 0.6727(4) 0.4556(3) 0.0090(3) 0.0487(13) Uani 1 1 d . . .
O3 O 1.0597(4) 0.4518(3) 0.3977(3) 0.0576(15) Uani 1 1 d . . .
O4 O 0.8988(5) 0.5147(3) 0.3740(3) 0.0668(17) Uani 1 1 d U . .
O5 O 0.4407(4) 0.4462(2) 0.1022(3) 0.0453(13) Uani 1 1 d . A .
O6 O 0.4740(4) 0.3804(3) -0.0001(3) 0.0531(14) Uani 1 1 d . . .
O7 O 1.1697(5) 0.5543(3) 0.5008(4) 0.0652(17) Uani 1 1 d . . .
O8 O 1.0084(5) 0.6192(3) 0.4807(4) 0.0726(18) Uani 1 1 d . . .
O10 O 1.2431(5) 0.3970(4) 0.5304(4) 0.116(3) Uani 1 1 d . . .
H10A H 1.2281 0.3728 0.4881 0.140 Uiso 1 1 d R . .
H10B H 1.2690 0.3700 0.5685 0.140 Uiso 1 1 d R . .
B1 B 0.3711(10) 0.2500 0.0445(8) 0.045(3) Uani 1 2 d S . .
H1 H 0.3572 0.2500 -0.0223 0.054 Uiso 1 2 calc SR . .
B2 B 0.5099(10) 0.2500 0.1077(7) 0.036(3) Uani 1 2 d S . .
H2 H 0.5874 0.2500 0.0811 0.043 Uiso 1 2 calc SR . .
B3 B 0.2780(13) 0.2500 0.1904(9) 0.059(4) Uani 1 2 d S . .
H3 H 0.2013 0.2500 0.2178 0.071 Uiso 1 2 calc SR . .
B4 B 0.5071(8) 0.2971(5) 0.1964(5) 0.051(2) Uani 1 1 d . . .
H4 H 0.5816 0.3298 0.2273 0.061 Uiso 1 1 calc R . .
B5 B 0.3627(8) 0.3239(6) 0.1924(6) 0.058(3) Uani 1 1 d . . .
H5 H 0.3415 0.3744 0.2219 0.069 Uiso 1 1 calc R . .
B6 B 0.4190(12) 0.2500 0.2502(8) 0.050(4) Uani 1 2 d S . .
H6 H 0.4374 0.2500 0.3171 0.059 Uiso 1 2 calc SR . .
B7 B 0.2812(7) 0.2984(5) 0.0993(6) 0.053(3) Uani 1 1 d . . .
H7 H 0.2079 0.3315 0.0671 0.064 Uiso 1 1 calc R . .
B8 B 1.0468(7) 0.4575(5) 0.1286(5) 0.047(2) Uani 1 1 d . . .
H8 H 1.1202 0.4658 0.0988 0.057 Uiso 1 1 calc R . .
B9 B 0.8452(7) 0.3755(5) 0.1402(5) 0.044(2) Uani 1 1 d . . .
H9 H 0.7850 0.3305 0.1177 0.053 Uiso 1 1 calc R . .
B10 B 0.9434(7) 0.3733(5) 0.2367(5) 0.046(2) Uani 1 1 d . . .
H10 H 0.9497 0.3266 0.2789 0.055 Uiso 1 1 calc R . .
B11 B 0.9306(7) 0.5173(5) 0.1126(5) 0.043(2) Uani 1 1 d . . .
H11 H 0.9257 0.5650 0.0720 0.052 Uiso 1 1 calc R . .
B12 B 1.0244(8) 0.5141(5) 0.2069(5) 0.045(2) Uani 1 1 d . . .
H12 H 1.0838 0.5593 0.2301 0.054 Uiso 1 1 calc R . .
B13 B 0.9959(7) 0.3695(5) 0.1462(5) 0.044(2) Uani 1 1 d . . .
H13 H 1.0356 0.3195 0.1278 0.053 Uiso 1 1 calc R . .
B14 B 1.0639(8) 0.4230(5) 0.2286(5) 0.049(2) Uani 1 1 d . . .
H14 H 1.1489 0.4084 0.2659 0.059 Uiso 1 1 calc R . .
B15 B 0.9135(7) 0.4272(5) 0.0747(5) 0.045(2) Uani 1 1 d . . .
H15 H 0.8978 0.4157 0.0091 0.054 Uiso 1 1 calc R . .
B16 B 0.8235(7) 0.4335(5) 0.2179(5) 0.039(2) Uani 1 1 d . . .
H16 H 0.7494 0.4262 0.2473 0.047 Uiso 1 1 calc R . .
B17 B 0.8738(7) 0.5205(4) 0.2001(5) 0.042(2) Uani 1 1 d . . .
H17 H 0.8323 0.5704 0.2173 0.050 Uiso 1 1 calc R . .
B18 B 1.3311(15) 0.7500 0.4106(11) 0.081(5) Uani 1 2 d S . .
H18 H 1.3886 0.7500 0.3668 0.098 Uiso 1 2 calc SR . .
B19 B 1.2023(10) 0.7009(7) 0.3915(6) 0.081(4) Uani 1 1 d . . .
H19 H 1.1743 0.6675 0.3364 0.097 Uiso 1 1 calc R . .
B20 B 1.1060(12) 0.7500 0.4348(7) 0.050(3) Uani 1 2 d S . .
H20 H 1.0131 0.7500 0.4068 0.060 Uiso 1 2 calc SR . .
B21 B 1.1571(13) 0.7500 0.5414(8) 0.058(4) Uani 1 2 d S . .
H21 H 1.0974 0.7500 0.5835 0.069 Uiso 1 2 calc SR . .
B22 B 1.2849(9) 0.7035(6) 0.5622(7) 0.077(3) Uani 1 1 d . . .
H22 H 1.3114 0.6716 0.6186 0.092 Uiso 1 1 calc R . .
B23 B 1.3144(9) 0.6737(6) 0.4701(7) 0.074(3) Uani 1 1 d . . .
H23 H 1.3617 0.6224 0.4659 0.088 Uiso 1 1 calc R . .
B24 B 1.3806(15) 0.7500 0.5187(11) 0.095(6) Uani 1 2 d S . .
H24 H 1.4734 0.7500 0.5467 0.113 Uiso 1 2 calc SR . .
C1 C 0.9649(6) 0.4733(3) 0.3542(3) 0.0320(17) Uani 1 1 d U . .
C2 C 0.6934(5) 0.4762(3) 0.0826(4) 0.0275(15) Uani 1 1 d U . .
C3 C 0.4492(6) 0.3883(4) 0.0673(4) 0.0322(16) Uani 1 1 d . . .
C4 C 1.1144(8) 0.6118(5) 0.4892(5) 0.059(2) Uani 1 1 d . . .
C5 C 0.9558(6) 0.4620(4) 0.2649(4) 0.0391(17) Uani 1 1 d . . .
C6 C 0.8161(6) 0.4643(4) 0.1248(4) 0.0360(16) Uani 1 1 d . A .
C7 C 0.4195(6) 0.3214(3) 0.1061(4) 0.0328(16) Uani 1 1 d . A .
C8 C 1.1797(7) 0.6786(4) 0.4842(4) 0.050(2) Uani 1 1 d . . .
C9 C 0.3700(18) 0.4607(10) 0.3984(12) 0.145(8) Uani 0.75 1 d PDU . .
H9E H 0.2914 0.4711 0.3812 0.174 Uiso 0.75 1 calc PR . .
C10 C 0.3821(15) 0.5435(6) 0.2906(8) 0.118(7) Uani 0.75 1 d PD . .
H10C H 0.3941 0.5926 0.3116 0.177 Uiso 0.75 1 calc PR . .
H10D H 0.3004 0.5337 0.2752 0.177 Uiso 0.75 1 calc PR . .
H10E H 0.4164 0.5385 0.2437 0.177 Uiso 0.75 1 calc PR . .
C11 C 0.5553(15) 0.4876(14) 0.3534(14) 0.218(13) Uani 0.75 1 d PD . .
H11A H 0.5691 0.4973 0.3000 0.328 Uiso 0.75 1 calc PR . .
H11B H 0.5824 0.4391 0.3703 0.328 Uiso 0.75 1 calc PR . .
H11C H 0.5961 0.5230 0.3913 0.328 Uiso 0.75 1 calc PR . .
O11 O 0.3907(14) 0.4203(9) 0.4599(10) 0.199(7) Uani 0.75 1 d PD . .
N1 N 0.4345(14) 0.4924(8) 0.3517(8) 0.125(5) Uani 0.75 1 d PDU . .
O9 O 0.4212(13) 0.6205(8) 0.1324(8) 0.071(5) Uani 0.50 1 d PU A 1
H9A H 0.3861 0.5894 0.1551 0.106 Uiso 0.50 1 d PR A 1
H9B H 0.4761 0.6338 0.1695 0.106 Uiso 0.50 1 d PR A 1
O9' O 0.4563(14) 0.5899(9) 0.1675(9) 0.090(6) Uani 0.50 1 d PU A 2
H9C H 0.3846 0.5897 0.1533 0.134 Uiso 0.50 1 d PR A 2
H9D H 0.4747 0.6340 0.1676 0.134 Uiso 0.50 1 d PR A 2

loop_
_atom_site_aniso_label
_atom_site_aniso_U_11
_atom_site_aniso_U_22
_atom_site_aniso_U_33
_atom_site_aniso_U_23
_atom_site_aniso_U_13
_atom_site_aniso_U_12
Cu1 0.0299(5) 0.0278(4) 0.0245(4) -0.0046(4) 0.0018(3) 0.0031(4)
Cu2 0.0350(5) 0.0572(6) 0.0320(5) -0.0092(5) -0.0034(4) 0.0099(5)
O1 0.041(3) 0.072(4) 0.046(3) -0.009(3) -0.007(3) 0.010(3)
O2 0.037(3) 0.063(3) 0.042(3) -0.006(3) -0.001(2) 0.013(3)
O3 0.053(4) 0.072(4) 0.046(3) -0.010(3) 0.006(3) 0.006(3)
O4 0.058(4) 0.101(5) 0.034(3) -0.009(3) -0.005(3) 0.020(3)
O5 0.060(3) 0.030(3) 0.045(3) 0.009(2) 0.011(3) -0.002(2)
O6 0.067(4) 0.033(3) 0.062(4) 0.004(3) 0.021(3) -0.004(3)
O7 0.054(4) 0.056(4) 0.083(4) 0.003(3) 0.008(3) 0.002(3)
O8 0.069(4) 0.063(4) 0.088(5) -0.007(4) 0.022(4) 0.000(4)
O10 0.080(5) 0.151(7) 0.120(6) 0.034(5) 0.026(5) 0.067(5)
B1 0.037(7) 0.031(7) 0.064(9) 0.000 0.002(7) 0.000
B2 0.032(7) 0.032(6) 0.040(7) 0.000 0.001(6) 0.000
B3 0.065(10) 0.047(8) 0.079(10) 0.000 0.049(9) 0.000
B4 0.055(6) 0.047(6) 0.044(5) -0.005(4) -0.003(5) 0.008(5)
B5 0.062(7) 0.063(7) 0.053(6) -0.007(5) 0.025(5) 0.006(5)
B6 0.084(11) 0.028(7) 0.042(7) 0.000 0.024(7) 0.000
B7 0.030(5) 0.053(6) 0.078(7) -0.013(5) 0.015(5) -0.008(4)
B8 0.033(5) 0.061(6) 0.043(5) 0.004(5) -0.002(4) 0.001(5)
B9 0.037(5) 0.057(6) 0.037(5) -0.003(4) 0.003(4) 0.002(4)
B10 0.034(5) 0.051(6) 0.051(5) -0.002(5) 0.006(4) 0.007(4)
B11 0.036(5) 0.043(5) 0.047(5) 0.008(4) 0.000(4) -0.011(4)
B12 0.041(5) 0.053(6) 0.037(5) -0.007(4) 0.004(4) -0.004(4)
B13 0.036(5) 0.048(5) 0.052(5) -0.006(5) 0.014(4) 0.007(4)
B14 0.039(5) 0.060(6) 0.046(5) 0.000(5) 0.001(4) 0.015(5)
B15 0.042(5) 0.053(5) 0.041(5) -0.012(4) 0.013(4) 0.006(5)
B16 0.041(5) 0.046(5) 0.031(5) 0.003(4) 0.009(4) -0.005(4)
B17 0.036(5) 0.042(5) 0.041(5) -0.007(4) -0.007(4) 0.006(4)
B18 0.080(13) 0.071(11) 0.100(14) 0.000 0.032(11) 0.000
B19 0.098(10) 0.110(9) 0.038(6) -0.011(6) 0.022(6) -0.004(8)
B20 0.059(9) 0.059(9) 0.027(6) 0.000 -0.005(6) 0.000
B21 0.077(11) 0.048(8) 0.037(7) 0.000 -0.013(7) 0.000
B22 0.071(8) 0.074(7) 0.071(7) 0.010(6) -0.018(6) 0.002(6)
B23 0.052(7) 0.072(8) 0.096(9) 0.008(7) 0.015(7) 0.000(6)
B24 0.062(12) 0.124(16) 0.091(14) 0.000 0.001(10) 0.000
C1 0.038(4) 0.039(4) 0.015(3) -0.009(3) -0.004(3) 0.019(3)
C2 0.027(2) 0.027(2) 0.025(2) -0.0092(17) -0.0011(17) 0.0103(17)
C3 0.038(4) 0.021(4) 0.036(4) 0.003(3) 0.004(3) -0.002(3)
C4 0.062(6) 0.075(7) 0.037(5) -0.005(5) 0.004(5) 0.001(6)
C5 0.029(4) 0.053(4) 0.033(4) -0.006(4) 0.001(3) 0.001(4)
C6 0.034(4) 0.044(4) 0.029(3) -0.005(3) 0.003(3) -0.006(3)
C7 0.036(4) 0.030(4) 0.033(4) 0.001(3) 0.007(3) 0.006(3)
C8 0.056(5) 0.050(5) 0.044(5) -0.011(4) 0.007(4) -0.003(4)
C9 0.153(15) 0.140(14) 0.135(14) 0.002(12) 0.013(13) 0.004(13)
C10 0.23(2) 0.045(8) 0.063(9) -0.012(7) -0.006(11) -0.030(10)
C11 0.15(2) 0.27(3) 0.26(3) -0.05(2) 0.07(2) 0.05(2)
O11 0.214(17) 0.206(16) 0.181(15) 0.052(13) 0.050(13) 0.051(13)
N1 0.170(13) 0.125(11) 0.092(9) -0.010(8) 0.056(10) -0.014(10)
O9 0.081(8) 0.084(8) 0.055(7) -0.041(6) 0.033(6) -0.012(7)
O9' 0.079(10) 0.112(12) 0.081(11) -0.043(9) 0.026(9) 0.002(9)

loop_
_atom_type_symbol
_atom_type_description
_atom_type_scat_dispersion_real
_atom_type_scat_dispersion_imag
_atom_type_scat_source
C C 0.0033 0.0016 'International Tables Vol C Tables 4.2.6.8 and 6.1.1.4'
H H 0.0000 0.0000 'International Tables Vol C Tables 4.2.6.8 and 6.1.1.4'
B B 0.0013 0.0007 'International Tables Vol C Tables 4.2.6.8 and 6.1.1.4'
N N 0.0061 0.0033 'International Tables Vol C Tables 4.2.6.8 and 6.1.1.4'
O O 0.0106 0.0060 'International Tables Vol C Tables 4.2.6.8 and 6.1.1.4'
Cu Cu 0.3201 1.2651 'International Tables Vol C Tables 4.2.6.8 and 6.1.1.4'

loop_
_geom_angle_atom_site_label_1
_geom_angle_atom_site_label_2
_geom_angle_atom_site_label_3
_geom_angle
_geom_angle_site_symmetry_1
_geom_angle_site_symmetry_3
O5 Cu1 O2 90.1(2) . 3_665
O5 Cu1 O6 166.6(2) . 3_665
O2 Cu1 O6 88.6(2) 3_665 3_665
O5 Cu1 O1 88.4(2) . .
O2 Cu1 O1 166.2(2) 3_665 .
O6 Cu1 O1 89.7(2) 3_665 .
O5 Cu1 O9' 90.0(5) . .
O2 Cu1 O9' 103.7(5) 3_665 .
O6 Cu1 O9' 103.3(5) 3_665 .
O1 Cu1 O9' 90.0(5) . .
O5 Cu1 O9 106.8(4) . .
O2 Cu1 O9 86.9(4) 3_665 .
O6 Cu1 O9 86.5(4) 3_665 .
O1 Cu1 O9 106.6(4) . .
O9' Cu1 O9 23.6(5) . .
O5 Cu1 Cu1 83.67(15) . 3_665
O2 Cu1 Cu1 81.45(14) 3_665 3_665
O6 Cu1 Cu1 82.91(15) 3_665 3_665
O1 Cu1 Cu1 84.76(15) . 3_665
O9' Cu1 Cu1 171.9(5) . 3_665
O9 Cu1 Cu1 164.4(4) . 3_665
O3 Cu2 O7 89.1(2) . .
O3 Cu2 O4 166.1(2) . 3_766
O7 Cu2 O4 89.5(3) . 3_766
O3 Cu2 O8 88.0(2) . 3_766
O7 Cu2 O8 166.9(2) . 3_766
O4 Cu2 O8 90.3(2) 3_766 3_766
O3 Cu2 O10 95.5(3) . .
O7 Cu2 O10 97.9(3) . .
O4 Cu2 O10 98.3(3) 3_766 .
O8 Cu2 O10 95.0(3) 3_766 .
O3 Cu2 Cu2 82.39(16) . 3_766
O7 Cu2 Cu2 84.66(18) . 3_766
O4 Cu2 Cu2 83.73(17) 3_766 3_766
O8 Cu2 Cu2 82.31(19) 3_766 3_766
O10 Cu2 Cu2 176.7(2) . 3_766
C2 O1 Cu1 120.8(4) . .
C2 O2 Cu1 123.3(4) . 3_665
C1 O3 Cu2 123.2(4) . .
C1 O4 Cu2 122.5(5) . 3_766
C3 O5 Cu1 123.0(4) . .
C3 O6 Cu1 123.4(4) . 3_665
C4 O7 Cu2 122.1(6) . .
C4 O8 Cu2 123.7(6) . 3_766
C7 B1 C7 101.0(8) . 4_565
C7 B1 B2 58.3(5) . .
C7 B1 B2 58.3(5) 4_565 .
C7 B1 B7 57.5(5) . .
C7 B1 B7 103.2(8) 4_565 .
B2 B1 B7 105.7(8) . .
C7 B1 B7 103.2(8) . 4_565
C7 B1 B7 57.5(5) 4_565 4_565
B2 B1 B7 105.7(8) . 4_565
B7 B1 B7 59.5(7) . 4_565
C7 B2 C7 101.5(7) 4_565 .
C7 B2 B4 105.8(7) 4_565 .
C7 B2 B4 60.1(4) . .
C7 B2 B4 60.1(4) 4_565 4_565
C7 B2 B4 105.8(7) . 4_565
B4 B2 B4 59.7(7) . 4_565
C7 B2 B1 58.7(4) 4_565 .
C7 B2 B1 58.7(4) . .
B4 B2 B1 109.7(7) . .
B4 B2 B1 109.7(7) 4_565 .
B5 B3 B5 107.1(10) . 4_565
B5 B3 B6 59.8(6) . .
B5 B3 B6 59.8(6) 4_565 .
B5 B3 B7 107.3(8) . 4_565
B5 B3 B7 59.8(5) 4_565 4_565
B6 B3 B7 107.8(7) . 4_565
B5 B3 B7 59.8(5) . .
B5 B3 B7 107.3(8) 4_565 .
B6 B3 B7 107.8(8) . .
B7 B3 B7 59.7(7) 4_565 .
C7 B4 B4 105.0(4) . 4_565
C7 B4 B2 58.6(4) . .
B4 B4 B2 60.2(3) 4_565 .
C7 B4 B6 105.8(7) . .
B4 B4 B6 60.5(4) 4_565 .
B2 B4 B6 108.9(7) . .
C7 B4 B5 59.5(5) . .
B4 B4 B5 106.1(4) 4_565 .
B2 B4 B5 107.3(7) . .
B6 B4 B5 58.5(6) . .
B3 B5 B6 62.5(7) . .
B3 B5 B7 63.0(7) . .
B6 B5 B7 112.4(7) . .
B3 B5 C7 107.4(7) . .
B6 B5 C7 106.5(7) . .
B7 B5 C7 58.0(5) . .
B3 B5 B4 110.4(7) . .
B6 B5 B4 60.2(6) . .
B7 B5 B4 108.3(6) . .
C7 B5 B4 58.6(4) . .
B5 B6 B5 103.8(10) 4_565 .
B5 B6 B4 61.4(5) 4_565 4_565
B5 B6 B4 107.3(8) . 4_565
B5 B6 B4 107.3(8) 4_565 .
B5 B6 B4 61.4(5) . .
B4 B6 B4 59.1(7) 4_565 .
B5 B6 B3 57.7(5) 4_565 .
B5 B6 B3 57.7(5) . .
B4 B6 B3 107.5(8) 4_565 .
B4 B6 B3 107.5(8) . .
C7 B7 B5 61.0(5) . .
C7 B7 B7 104.5(4) . 4_565
B5 B7 B7 105.6(5) . 4_565
C7 B7 B3 105.3(7) . .
B5 B7 B3 57.2(6) . .
B7 B7 B3 60.2(4) 4_565 .
C7 B7 B1 58.5(5) . .
B5 B7 B1 108.8(7) . .
B7 B7 B1 60.2(4) 4_565 .
B3 B7 B1 108.8(7) . .
B11 B8 B12 60.1(5) . .
B11 B8 B15 61.0(5) . .
B12 B8 B15 108.6(6) . .
B11 B8 B13 108.2(6) . .
B12 B8 B13 107.6(6) . .
B15 B8 B13 59.5(5) . .
B11 B8 B14 107.6(6) . .
B12 B8 B14 59.7(5) . .
B15 B8 B14 107.1(6) . .
B13 B8 B14 59.4(5) . .
C6 B9 B16 57.8(4) . .
C6 B9 B13 104.0(6) . .
B16 B9 B13 107.4(6) . .
C6 B9 B15 59.3(5) . .
B16 B9 B15 107.5(6) . .
B13 B9 B15 58.8(5) . .
C6 B9 B10 103.7(6) . .
B16 B9 B10 60.2(5) . .
B13 B9 B10 59.4(5) . .
B15 B9 B10 106.4(6) . .
C5 B10 B14 59.3(5) . .
C5 B10 B13 104.8(6) . .
B14 B10 B13 60.3(5) . .
C5 B10 B16 58.2(4) . .
B14 B10 B16 107.7(6) . .
B13 B10 B16 106.5(6) . .
C5 B10 B9 103.6(6) . .
B14 B10 B9 108.0(6) . .
B13 B10 B9 59.7(5) . .
B16 B10 B9 58.6(4) . .
C6 B11 B8 104.3(6) . .
C6 B11 B12 104.0(6) . .
B8 B11 B12 60.1(5) . .
C6 B11 B17 57.5(4) . .
B8 B11 B17 108.9(6) . .
B12 B11 B17 61.0(5) . .
C6 B11 B15 58.7(4) . .
B8 B11 B15 59.7(5) . .
B12 B11 B15 107.6(6) . .
B17 B11 B15 107.5(6) . .
C5 B12 B8 105.7(6) . .
C5 B12 B11 104.7(6) . .
B8 B12 B11 59.8(5) . .
C5 B12 B14 58.8(5) . .
B8 B12 B14 61.0(5) . .
B11 B12 B14 108.4(6) . .
C5 B12 B17 58.3(4) . .
B8 B12 B17 107.5(6) . .
B11 B12 B17 59.6(5) . .
B14 B12 B17 107.4(6) . .
B15 B13 B14 108.0(6) . .
B15 B13 B10 109.1(6) . .
B14 B13 B10 58.7(5) . .
B15 B13 B8 59.5(5) . .
B14 B13 B8 60.5(5) . .
B10 B13 B8 107.7(6) . .
B15 B13 B9 60.6(5) . .
B14 B13 B9 107.6(6) . .
B10 B13 B9 60.9(5) . .
B8 B13 B9 108.1(6) . .
C5 B14 B10 59.3(5) . .
C5 B14 B12 58.9(5) . .
B10 B14 B12 109.3(6) . .
C5 B14 B13 105.3(6) . .
B10 B14 B13 61.0(5) . .
B12 B14 B13 107.9(6) . .
C5 B14 B8 104.5(6) . .
B10 B14 B8 109.4(6) . .
B12 B14 B8 59.3(5) . .
B13 B14 B8 60.2(5) . .
C6 B15 B13 103.8(6) . .
C6 B15 B8 104.5(6) . .
B13 B15 B8 61.0(5) . .
C6 B15 B11 59.2(4) . .
B13 B15 B11 108.1(6) . .
B8 B15 B11 59.4(5) . .
C6 B15 B9 57.3(4) . .
B13 B15 B9 60.6(5) . .
B8 B15 B9 109.2(6) . .
B11 B15 B9 107.9(6) . .
C6 B16 C5 101.6(5) . .
C6 B16 B9 58.8(4) . .
C5 B16 B9 105.8(6) . .
C6 B16 B17 58.6(4) . .
C5 B16 B17 58.8(4) . .
B9 B16 B17 108.4(6) . .
C6 B16 B10 105.2(6) . .
C5 B16 B10 58.3(4) . .
B9 B16 B10 61.2(5) . .
B17 B16 B10 107.9(6) . .
C6 B17 C5 101.0(5) . .
C6 B17 B11 60.3(4) . .
C5 B17 B11 104.7(6) . .
C6 B17 B16 57.9(4) . .
C5 B17 B16 58.8(4) . .
B11 B17 B16 108.7(6) . .
C6 B17 B12 104.9(6) . .
C5 B17 B12 58.5(4) . .
B11 B17 B12 59.4(5) . .
B16 B17 B12 107.7(6) . .
B19 B18 B19 62.0(10) . 4_575
B19 B18 B23 59.7(6) . .
B19 B18 B23 108.4(10) 4_575 .
B19 B18 B23 108.4(10) . 4_575
B19 B18 B23 59.7(6) 4_575 4_575
B23 B18 B23 105.4(12) . 4_575
B19 B18 B24 106.0(10) . .
B19 B18 B24 106.0(10) 4_575 .
B23 B18 B24 58.0(7) . .
B23 B18 B24 58.0(7) 4_575 .
C8 B19 B20 59.2(5) . .
C8 B19 B23 58.0(6) . .
B20 B19 B23 107.0(8) . .
C8 B19 B18 104.8(9) . .
B20 B19 B18 106.6(8) . .
B23 B19 B18 60.5(7) . .
C8 B19 B19 104.0(5) . 4_575
B20 B19 B19 58.7(5) . 4_575
B23 B19 B19 106.6(6) . 4_575
B18 B19 B19 59.0(5) . 4_575
C8 B20 C8 101.1(8) 4_575 .
C8 B20 B19 59.2(5) 4_575 4_575
C8 B20 B19 106.8(9) . 4_575
C8 B20 B19 106.8(9) 4_575 .
C8 B20 B19 59.2(5) . .
B19 B20 B19 62.5(9) 4_575 .
C8 B20 B21 57.9(5) 4_575 .
C8 B20 B21 57.9(5) . .
B19 B20 B21 108.2(9) 4_575 .
B19 B20 B21 108.2(9) . .
C8 B21 C8 102.1(9) 4_575 .
C8 B21 B22 59.3(6) 4_575 4_575
C8 B21 B22 105.3(10) . 4_575
C8 B21 B22 105.3(10) 4_575 .
C8 B21 B22 59.3(6) . .
B22 B21 B22 59.8(9) 4_575 .
C8 B21 B20 58.6(5) 4_575 .
C8 B21 B20 58.6(5) . .
B22 B21 B20 108.0(9) 4_575 .
B22 B21 B20 108.0(9) . .
C8 B22 B22 105.7(5) . 4_575
C8 B22 B24 104.5(9) . .
B22 B22 B24 60.0(5) 4_575 .
C8 B22 B21 59.4(5) . .
B22 B22 B21 60.1(4) 4_575 .
B24 B22 B21 107.7(9) . .
C8 B22 B23 58.1(5) . .
B22 B22 B23 108.2(5) 4_575 .
B24 B22 B23 59.8(7) . .
B21 B22 B23 107.8(8) . .
C8 B23 B24 104.1(9) . .
C8 B23 B19 59.4(5) . .
B24 B23 B19 109.2(9) . .
C8 B23 B22 58.7(6) . .
B24 B23 B22 58.8(8) . .
B19 B23 B22 108.9(8) . .
C8 B23 B18 105.4(9) . .
B24 B23 B18 62.1(8) . .
B19 B23 B18 59.8(8) . .
B22 B23 B18 109.1(9) . .
B22 B24 B22 60.0(10) . 4_575
B22 B24 B23 61.4(7) . .
B22 B24 B23 109.4(11) 4_575 .
B22 B24 B23 109.4(11) . 4_575
B22 B24 B23 61.4(7) 4_575 4_575
B23 B24 B23 108.3(12) . 4_575
B22 B24 B18 109.4(11) . .
B22 B24 B18 109.4(11) 4_575 .
B23 B24 B18 59.9(7) . .
B23 B24 B18 59.9(7) 4_575 .
O4 C1 O3 126.3(6) . .
O4 C1 C5 117.2(6) . .
O3 C1 C5 113.9(6) . .
O1 C2 O2 125.2(6) . .
O1 C2 C6 117.5(6) . .
O2 C2 C6 113.1(5) . .
O5 C3 O6 126.8(6) . .
O5 C3 C7 117.2(6) . .
O6 C3 C7 115.9(6) . .
O7 C4 O8 127.1(9) . .
O7 C4 C8 116.9(8) . .
O8 C4 C8 116.0(8) . .
C1 C5 B16 112.2(5) . .
C1 C5 B17 118.2(6) . .
B16 C5 B17 62.4(5) . .
C1 C5 B10 113.5(6) . .
B16 C5 B10 63.5(5) . .
B17 C5 B10 115.1(5) . .
C1 C5 B14 121.4(6) . .
B16 C5 B14 113.7(6) . .
B17 C5 B14 114.3(6) . .
B10 C5 B14 61.4(5) . .
C1 C5 B12 124.0(6) . .
B16 C5 B12 114.6(5) . .
B17 C5 B12 63.2(5) . .
B10 C5 B12 113.8(6) . .
B14 C5 B12 62.3(5) . .
C2 C6 B16 110.8(5) . .
C2 C6 B17 118.4(6) . .
B16 C6 B17 63.6(5) . .
C2 C6 B9 111.4(5) . .
B16 C6 B9 63.4(5) . .
B17 C6 B9 116.4(6) . .
C2 C6 B15 120.9(5) . .
B16 C6 B15 115.3(6) . .
B17 C6 B15 114.2(6) . .
B9 C6 B15 63.3(5) . .
C2 C6 B11 125.1(6) . .
B16 C6 B11 114.9(6) . .
B17 C6 B11 62.2(5) . .
B9 C6 B11 115.2(6) . .
B15 C6 B11 62.0(5) . .
C3 C7 B7 120.2(6) . .
C3 C7 B2 116.3(6) . .
B7 C7 B2 114.7(6) . .
C3 C7 B1 117.0(6) . .
B7 C7 B1 64.1(6) . .
B2 C7 B1 63.0(5) . .
C3 C7 B4 117.1(6) . .
B7 C7 B4 113.5(6) . .
B2 C7 B4 61.3(5) . .
B1 C7 B4 114.3(6) . .
C3 C7 B5 121.7(6) . .
B7 C7 B5 61.0(5) . .
B2 C7 B5 111.5(6) . .
B1 C7 B5 113.3(7) . .
B4 C7 B5 61.9(5) . .
C4 C8 B23 119.9(7) . .
C4 C8 B22 119.9(7) . .
B23 C8 B22 63.1(6) . .
C4 C8 B21 117.9(7) . .
B23 C8 B21 113.4(8) . .
B22 C8 B21 61.3(6) . .
C4 C8 B19 116.4(7) . .
B23 C8 B19 62.6(6) . .
B22 C8 B19 115.2(7) . .
B21 C8 B19 114.8(7) . .
C4 C8 B20 116.7(7) . .
B23 C8 B20 112.6(8) . .
B22 C8 B20 113.6(7) . .
B21 C8 B20 63.5(6) . .
B19 C8 B20 61.6(6) . .
O11 C9 N1 135(2) . .
C9 N1 C11 130.8(18) . .
C9 N1 C10 119.3(17) . .
C11 N1 C10 109.8(13) . .

loop_
_geom_bond_atom_site_label_1
_geom_bond_atom_site_label_2
_geom_bond_distance
_geom_bond_site_symmetry_2
Cu1 O5 1.963(4) .
Cu1 O2 1.965(5) 3_665
Cu1 O6 1.965(5) 3_665
Cu1 O1 1.967(5) .
Cu1 O9' 2.111(15) .
Cu1 O9 2.137(14) .
Cu1 Cu1 2.6962(16) 3_665
Cu2 O3 1.946(5) .
Cu2 O7 1.963(6) .
Cu2 O4 1.967(5) 3_766
Cu2 O8 1.982(6) 3_766
Cu2 O10 2.095(6) .
Cu2 Cu2 2.6967(18) 3_766
O1 C2 1.216(7) .
O2 C2 1.289(7) .
O2 Cu1 1.965(5) 3_665
O3 C1 1.288(8) .
O4 C1 1.204(7) .
O4 Cu2 1.967(5) 3_766
O5 C3 1.244(7) .
O6 C3 1.258(8) .
O6 Cu1 1.965(5) 3_665
O7 C4 1.251(10) .
O8 C4 1.261(10) .
O8 Cu2 1.982(6) 3_766
B1 C7 1.718(10) .
B1 C7 1.718(10) 4_565
B1 B2 1.790(16) .
B1 B7 1.812(14) .
B1 B7 1.812(14) 4_565
B2 C7 1.711(9) 4_565
B2 C7 1.711(9) .
B2 B4 1.759(13) .
B2 B4 1.759(13) 4_565
B3 B5 1.706(13) .
B3 B5 1.706(13) 4_565
B3 B6 1.79(2) .
B3 B7 1.807(15) 4_565
B3 B7 1.807(15) .
B4 C7 1.738(11) .
B4 B4 1.750(18) 4_565
B4 B6 1.774(14) .
B4 B5 1.795(13) .
B5 B6 1.744(13) .
B5 B7 1.753(13) .
B5 C7 1.753(11) .
B6 B5 1.744(13) 4_565
B6 B4 1.774(14) 4_565
B7 C7 1.699(10) .
B7 B7 1.799(18) 4_565
B8 B11 1.762(12) .
B8 B12 1.767(12) .
B8 B15 1.767(12) .
B8 B13 1.793(12) .
B8 B14 1.799(12) .
B9 C6 1.695(11) .
B9 B16 1.773(11) .
B9 B13 1.799(11) .
B9 B15 1.800(12) .
B9 B10 1.820(12) .
B10 C5 1.714(11) .
B10 B14 1.749(13) .
B10 B13 1.792(12) .
B10 B16 1.802(12) .
B11 C6 1.741(10) .
B11 B12 1.768(12) .
B11 B17 1.772(12) .
B11 B15 1.790(12) .
B12 C5 1.716(11) .
B12 B14 1.774(13) .
B12 B17 1.796(12) .
B13 B15 1.767(12) .
B13 B14 1.779(12) .
B14 C5 1.714(11) .
B15 C6 1.732(10) .
B16 C6 1.677(10) .
B16 C5 1.711(10) .
B16 B17 1.774(12) .
B17 C6 1.690(10) .
B17 C5 1.711(10) .
B18 B19 1.769(18) .
B18 B19 1.769(18) 4_575
B18 B23 1.782(15) .
B18 B23 1.782(15) 4_575
B18 B24 1.82(2) .
B19 C8 1.716(12) .
B19 B20 1.756(16) .
B19 B23 1.769(15) .
B19 B19 1.82(2) 4_575
B20 C8 1.716(11) 4_575
B20 C8 1.716(11) .
B20 B19 1.756(16) 4_575
B20 B21 1.800(17) .
B21 C8 1.703(11) 4_575
B21 C8 1.703(11) .
B21 B22 1.735(16) 4_575
B21 B22 1.735(16) .
B22 C8 1.701(13) .
B22 B22 1.73(2) 4_575
B22 B24 1.729(18) .
B22 B23 1.775(15) .
B23 C8 1.690(13) .
B23 B24 1.748(15) .
B24 B22 1.729(18) 4_575
B24 B23 1.748(15) 4_575
C1 C5 1.524(8) .
C2 C6 1.518(9) .
C3 C7 1.487(8) .
C4 C8 1.481(11) .
C9 O11 1.275(15) .
C9 N1 1.360(15) .
C10 N1 1.454(14) .
C11 N1 1.450(15) .

loop_
_platon_squeeze_void_nr
_platon_squeeze_void_average_x
_platon_squeeze_void_average_y
_platon_squeeze_void_average_z
_platon_squeeze_void_volume
_platon_squeeze_void_count_electrons
1 -0.031 0.250 -0.256 579.5 79.3
2 -0.010 0.750 0.256 579.1 77.1
3 0.233 0.750 0.745 25.0 3.1
4 0.766 0.250 0.255 24.7 1.0
